data_4121886
loop_
_publ_author_name
'Kwak, Jaesung'
'Kim, Min'
'Chang, Sukbok'

_publ_section_title
;
 Rh(NHC)-Catalyzed Direct and Selective Arylation of Quinolines at the
 8-Position
;
_journal_coden_ASTM JACSAT
_journal_issue 11
_journal_name_full 'Journal of the American Chemical Society'
_journal_page_first 3780
_journal_page_last 3783
_journal_paper_doi 10.1021/ja111670s
_journal_volume 133
_journal_year 2011
_chemical_formula_sum 'C29 H36 N2 O8 Rh2'
_chemical_formula_weight 746.42
_space_group_IT_number 2
_symmetry_space_group_name_Hall '-P 1'
_symmetry_space_group_name_H-M 'P -1'
_atom_sites_solution_hydrogens geom
_atom_sites_solution_primary direct
_atom_sites_solution_secondary difmap
_audit_creation_method SHELXL-97
_cell_angle_alpha 94.6700(10)
_cell_angle_beta 91.8520(10)
_cell_angle_gamma 103.8810(10)
_cell_formula_units_Z 4
_cell_length_a 8.3414(2)
_cell_length_b 16.7694(4)
_cell_length_c 21.3895(5)
_cell_measurement_temperature 293(2)
_cell_volume 2890.79(12)
_computing_structure_refinement 'SHELXL-97 (Sheldrick, 1997)'
_diffrn_ambient_temperature 293(2)
_diffrn_measured_fraction_theta_full 0.857
_diffrn_measured_fraction_theta_max 0.857
_diffrn_radiation_monochromator graphite
_diffrn_radiation_source 'fine-focus sealed tube'
_diffrn_radiation_type MoK\a
_diffrn_radiation_wavelength 0.71073
_diffrn_reflns_av_R_equivalents 0.1002
_diffrn_reflns_av_sigmaI/netI 0.0737
_diffrn_reflns_limit_h_max 9
_diffrn_reflns_limit_h_min -6
_diffrn_reflns_limit_k_max 19
_diffrn_reflns_limit_k_min -19
_diffrn_reflns_limit_l_max 24
_diffrn_reflns_limit_l_min -22
_diffrn_reflns_number 42904
_diffrn_reflns_theta_full 24.02
_diffrn_reflns_theta_max 24.02
_diffrn_reflns_theta_min 0.96
_exptl_absorpt_coefficient_mu 1.195
_exptl_absorpt_correction_T_max 0.9460
_exptl_absorpt_correction_T_min 0.9200
_exptl_crystal_density_diffrn 1.715
_exptl_crystal_density_method 'not measured'
_exptl_crystal_F_000 1512
_exptl_crystal_size_max 0.07
_exptl_crystal_size_mid 0.06
_exptl_crystal_size_min 0.05
_refine_diff_density_max 1.415
_refine_diff_density_min -0.792
_refine_diff_density_rms 0.147
_refine_ls_extinction_method none
_refine_ls_goodness_of_fit_ref 1.079
_refine_ls_hydrogen_treatment mixed
_refine_ls_matrix_type full
_refine_ls_number_parameters 759
_refine_ls_number_reflns 7826
_refine_ls_number_restraints 0
_refine_ls_restrained_S_all 1.079
_refine_ls_R_factor_all 0.0787
_refine_ls_R_factor_gt 0.0511
_refine_ls_shift/su_max 0.059
_refine_ls_shift/su_mean 0.005
_refine_ls_structure_factor_coef Fsqd
_refine_ls_weighting_details 'calc w=1/[\s^2^(Fo^2^)+(0.0550P)^2^+7.0342P] where P=(Fo^2^+2Fc^2^)/3'
_refine_ls_weighting_scheme calc
_refine_ls_wR_factor_gt 0.1189
_refine_ls_wR_factor_ref 0.1376
_reflns_number_gt 5466
_reflns_number_total 7826
_reflns_threshold_expression >2sigma(I)
_cod_duplicate_entry 4105786
_cod_data_source_file ja111670s_si_002.cif
_cod_data_source_block p-1
_cod_depositor_comments
;
 Updated bibliographic information.

 Antanas Vaitkus,
 2019-10-11

 Marked entry as a duplicate of entry 4105786.

 Antanas Vaitkus,
 2019-10-11
;
_cod_database_code 4121886

loop_
_symmetry_equiv_pos_as_xyz
'x, y, z'
'-x, -y, -z'

loop_
_atom_site_label
_atom_site_type_symbol
_atom_site_fract_x
_atom_site_fract_y
_atom_site_fract_z
_atom_site_U_iso_or_equiv
_atom_site_adp_type
_atom_site_occupancy
_atom_site_symmetry_multiplicity
_atom_site_calc_flag
_atom_site_refinement_flags
Rh1 Rh 0.76106(8) 0.08384(4) 0.15165(3) 0.0164(2) Uani 1 1 d .
Rh2 Rh 0.88647(7) 0.22955(4) 0.14599(3) 0.0141(2) Uani 1 1 d .
O1 O 0.9812(7) 0.0731(3) 0.1896(3) 0.0250(16) Uani 1 1 d .
O2 O 1.0979(6) 0.2093(3) 0.1848(3) 0.0158(14) Uani 1 1 d .
O3 O 0.8375(7) 0.0613(3) 0.0645(3) 0.0217(15) Uani 1 1 d .
O4 O 0.9607(7) 0.1957(3) 0.0602(3) 0.0204(15) Uani 1 1 d .
O5 O 0.5486(6) 0.1036(3) 0.1128(3) 0.0204(15) Uani 1 1 d .
O6 O 0.6672(6) 0.2388(3) 0.1059(3) 0.0189(15) Uani 1 1 d .
O7 O 0.6902(7) 0.1142(3) 0.2391(3) 0.0232(15) Uani 1 1 d .
O8 O 0.7990(6) 0.2504(3) 0.2314(3) 0.0203(15) Uani 1 1 d .
C1 C 1.1025(10) 0.1365(6) 0.1966(4) 0.021(2) Uani 1 1 d .
C2 C 1.2636(10) 0.1239(5) 0.2203(5) 0.028(2) Uani 1 1 d .
H2A H 1.3105 0.0956 0.1875 0.042 Uiso 1 1 calc R
H2B H 1.2464 0.0915 0.2556 0.042 Uiso 1 1 calc R
H2C H 1.3377 0.1765 0.2330 0.042 Uiso 1 1 calc R
C3 C 0.9233(9) 0.1214(5) 0.0373(4) 0.017(2) Uani 1 1 d .
C4 C 0.9829(11) 0.1016(6) -0.0262(4) 0.027(2) Uani 1 1 d .
H4A H 1.0165 0.1513 -0.0467 0.041 Uiso 1 1 calc R
H4B H 0.8951 0.0635 -0.0511 0.041 Uiso 1 1 calc R
H4C H 1.0752 0.0772 -0.0214 0.041 Uiso 1 1 calc R
C5 C 0.7199(10) 0.1888(6) 0.2592(4) 0.020(2) Uani 1 1 d .
C6 C 0.6542(10) 0.2110(6) 0.3226(4) 0.028(2) Uani 1 1 d .
H6A H 0.5452 0.2194 0.3161 0.041 Uiso 1 1 calc R
H6B H 0.7262 0.2607 0.3425 0.041 Uiso 1 1 calc R
H6C H 0.6499 0.1669 0.3489 0.041 Uiso 1 1 calc R
C7 C 0.5479(10) 0.1748(6) 0.0981(4) 0.022(2) Uani 1 1 d .
C8 C 0.3893(10) 0.1865(5) 0.0677(4) 0.026(2) Uani 1 1 d .
H8A H 0.3158 0.1335 0.0557 0.039 Uiso 1 1 calc R
H8B H 0.4142 0.2159 0.0311 0.039 Uiso 1 1 calc R
H8C H 0.3374 0.2174 0.0970 0.039 Uiso 1 1 calc R
C9 C 0.9943(9) 0.3557(5) 0.1415(4) 0.017(2) Uani 1 1 d .
C10 C 1.1334(13) 0.4908(5) 0.1622(5) 0.041(3) Uani 1 1 d .
H10 H 1.1958 0.5388 0.1843 0.050 Uiso 1 1 calc R
C11 C 1.0715(13) 0.4821(6) 0.1020(5) 0.038(3) Uani 1 1 d .
H11 H 1.0831 0.5226 0.0742 0.046 Uiso 1 1 calc R
C12 C 1.1348(10) 0.4055(5) 0.2485(4) 0.021(2) Uani 1 1 d .
C13 C 1.2930(10) 0.3940(5) 0.2605(4) 0.024(2) Uani 1 1 d .
C14 C 1.4013(10) 0.3801(5) 0.2081(4) 0.029(3) Uani 1 1 d .
H14A H 1.4467 0.4314 0.1911 0.044 Uiso 1 1 calc R
H14B H 1.3370 0.3415 0.1758 0.044 Uiso 1 1 calc R
H14C H 1.4895 0.3583 0.2240 0.044 Uiso 1 1 calc R
C15 C 1.3502(10) 0.3991(5) 0.3235(4) 0.021(2) Uani 1 1 d .
H15 H 1.4560 0.3928 0.3325 0.025 Uiso 1 1 calc R
C16 C 1.2534(11) 0.4134(5) 0.3727(5) 0.024(2) Uani 1 1 d .
C17 C 1.3145(10) 0.4146(5) 0.4381(4) 0.022(2) Uani 1 1 d .
H17A H 1.2886 0.3595 0.4507 0.033 Uiso 1 1 calc R
H17B H 1.2626 0.4486 0.4649 0.033 Uiso 1 1 calc R
H17C H 1.4321 0.4366 0.4415 0.033 Uiso 1 1 calc R
C18 C 1.0952(10) 0.4230(5) 0.3578(4) 0.019(2) Uani 1 1 d .
H18 H 1.0276 0.4306 0.3904 0.023 Uiso 1 1 calc R
C19 C 1.0359(10) 0.4217(5) 0.2971(4) 0.021(2) Uani 1 1 d .
C20 C 0.8713(10) 0.4417(6) 0.2817(5) 0.032(3) Uani 1 1 d .
H20A H 0.8161 0.4484 0.3198 0.047 Uiso 1 1 calc R
H20B H 0.8034 0.3975 0.2542 0.047 Uiso 1 1 calc R
H20C H 0.8905 0.4919 0.2614 0.047 Uiso 1 1 calc R
C21 C 0.8994(10) 0.3688(5) 0.0295(4) 0.019(2) Uani 1 1 d .
C22 C 0.9806(10) 0.3392(5) -0.0182(4) 0.023(2) Uani 1 1 d .
C23 C 1.1608(10) 0.3377(6) -0.0090(5) 0.032(3) Uani 1 1 d .
H23A H 1.2283 0.3931 -0.0054 0.048 Uiso 1 1 calc R
H23B H 1.1920 0.3069 -0.0444 0.048 Uiso 1 1 calc R
H23C H 1.1762 0.3121 0.0285 0.048 Uiso 1 1 calc R
C24 C 0.8928(11) 0.3116(5) -0.0758(5) 0.025(2) Uani 1 1 d .
H24 H 0.9448 0.2902 -0.1087 0.030 Uiso 1 1 calc R
C25 C 0.7302(10) 0.3157(5) -0.0849(4) 0.019(2) Uani 1 1 d .
C26 C 0.6404(10) 0.2871(5) -0.1474(5) 0.029(3) Uani 1 1 d .
H26A H 0.5300 0.2564 -0.1413 0.043 Uiso 1 1 calc R
H26B H 0.6975 0.2524 -0.1712 0.043 Uiso 1 1 calc R
H26C H 0.6363 0.3339 -0.1698 0.043 Uiso 1 1 calc R
C27 C 0.6557(10) 0.3489(5) -0.0363(4) 0.022(2) Uani 1 1 d .
H27 H 0.5467 0.3522 -0.0425 0.027 Uiso 1 1 calc R
C28 C 0.7379(10) 0.3779(5) 0.0225(4) 0.019(2) Uani 1 1 d .
C29 C 0.6540(11) 0.4154(6) 0.0738(5) 0.031(3) Uani 1 1 d .
H29A H 0.6623 0.3887 0.1114 0.047 Uiso 1 1 calc R
H29B H 0.5395 0.4086 0.0613 0.047 Uiso 1 1 calc R
H29C H 0.7062 0.4732 0.0817 0.047 Uiso 1 1 calc R
N1 N 1.0852(8) 0.4143(4) 0.1838(4) 0.0188(19) Uani 1 1 d .
N2 N 0.9879(9) 0.4006(4) 0.0909(4) 0.026(2) Uani 1 1 d .
Rh3 Rh 0.44806(8) 0.58238(4) 0.34321(3) 0.0158(2) Uani 1 1 d .
Rh4 Rh 0.58657(7) 0.72841(4) 0.35275(3) 0.0137(2) Uani 1 1 d .
O9 O 0.6554(6) 0.5600(3) 0.3837(3) 0.0189(15) Uani 1 1 d .
O10 O 0.7871(6) 0.6953(3) 0.3890(3) 0.0183(15) Uani 1 1 d .
O11 O 0.5432(7) 0.5734(3) 0.2570(3) 0.0232(16) Uani 1 1 d .
O12 O 0.6702(7) 0.7102(3) 0.2662(3) 0.0191(14) Uani 1 1 d .
O13 O 0.2479(6) 0.6130(3) 0.3033(3) 0.0203(15) Uani 1 1 d .
O14 O 0.3742(6) 0.7493(3) 0.3157(3) 0.0175(14) Uani 1 1 d .
O15 O 0.3607(6) 0.6001(3) 0.4298(3) 0.0197(15) Uani 1 1 d .
O16 O 0.4955(7) 0.7349(3) 0.4393(3) 0.0204(15) Uani 1 1 d .
C30 C 0.7810(10) 0.6206(6) 0.3970(4) 0.020(2) Uani 1 1 d .
C31 C 0.9351(10) 0.6021(6) 0.4239(5) 0.030(3) Uani 1 1 d .
H31A H 1.0094 0.5984 0.3910 0.044 Uiso 1 1 calc R
H31B H 0.9069 0.5506 0.4424 0.044 Uiso 1 1 calc R
H31C H 0.9877 0.6453 0.4554 0.044 Uiso 1 1 calc R
C32 C 0.4053(9) 0.6710(5) 0.4600(4) 0.019(2) Uani 1 1 d .
C33 C 0.3445(11) 0.6803(6) 0.5245(4) 0.029(2) Uani 1 1 d .
H33A H 0.2409 0.6956 0.5220 0.043 Uiso 1 1 calc R
H33B H 0.4239 0.7223 0.5499 0.043 Uiso 1 1 calc R
H33C H 0.3295 0.6289 0.5430 0.043 Uiso 1 1 calc R
C34 C 0.6353(10) 0.6382(5) 0.2373(4) 0.021(2) Uani 1 1 d .
C35 C 0.7044(11) 0.6271(6) 0.1749(4) 0.029(3) Uani 1 1 d .
H35A H 0.7534 0.6801 0.1610 0.044 Uiso 1 1 calc R
H35B H 0.6174 0.5977 0.1452 0.044 Uiso 1 1 calc R
H35C H 0.7871 0.5962 0.1782 0.044 Uiso 1 1 calc R
C36 C 0.2523(10) 0.6882(5) 0.2994(4) 0.017(2) Uani 1 1 d .
C37 C 0.0980(10) 0.7084(5) 0.2734(4) 0.023(2) Uani 1 1 d .
H37A H 0.0547 0.6714 0.2368 0.035 Uiso 1 1 calc R
H37B H 0.1242 0.7641 0.2621 0.035 Uiso 1 1 calc R
H37C H 0.0169 0.7025 0.3046 0.035 Uiso 1 1 calc R
C38 C 0.7106(9) 0.8559(5) 0.3612(4) 0.015(2) Uani 1 1 d .
C39 C 0.8708(12) 0.9799(5) 0.4005(5) 0.039(3) Uani 1 1 d .
H39 H 0.9399 1.0203 0.4280 0.046 Uiso 1 1 calc R
C40 C 0.8175(12) 0.9903(6) 0.3429(5) 0.042(3) Uani 1 1 d .
H40 H 0.8415 1.0381 0.3223 0.050 Uiso 1 1 calc R
C41 C 0.8358(10) 0.8690(4) 0.4706(4) 0.014(2) Uani 1 1 d .
C42 C 0.9750(10) 0.8399(5) 0.4815(4) 0.022(2) Uani 1 1 d .
C43 C 1.1001(10) 0.8406(6) 0.4319(4) 0.029(3) Uani 1 1 d .
H43A H 1.0434 0.8242 0.3914 0.044 Uiso 1 1 calc R
H43B H 1.1664 0.8029 0.4407 0.044 Uiso 1 1 calc R
H43C H 1.1699 0.8953 0.4320 0.044 Uiso 1 1 calc R
C44 C 0.9988(10) 0.8146(5) 0.5410(4) 0.019(2) Uani 1 1 d .
H44 H 1.0921 0.7950 0.5490 0.023 Uiso 1 1 calc R
C45 C 0.8923(10) 0.8169(5) 0.5884(4) 0.019(2) Uani 1 1 d .
C46 C 0.9243(11) 0.7911(5) 0.6514(5) 0.029(3) Uani 1 1 d .
H46A H 0.9730 0.7447 0.6469 0.043 Uiso 1 1 calc R
H46B H 0.8220 0.7759 0.6717 0.043 Uiso 1 1 calc R
H46C H 0.9986 0.8360 0.6762 0.043 Uiso 1 1 calc R
C47 C 0.7575(11) 0.8499(5) 0.5761(5) 0.026(2) Uani 1 1 d .
H47 H 0.6855 0.8540 0.6079 0.031 Uiso 1 1 calc R
C48 C 0.7264(11) 0.8772(5) 0.5178(5) 0.023(2) Uani 1 1 d .
C49 C 0.5814(11) 0.9133(5) 0.5077(5) 0.032(3) Uani 1 1 d .
H49A H 0.6197 0.9711 0.5027 0.048 Uiso 1 1 calc R
H49B H 0.5138 0.9063 0.5433 0.048 Uiso 1 1 calc R
H49C H 0.5175 0.8859 0.4706 0.048 Uiso 1 1 calc R
C50 C 0.6413(10) 0.9045(5) 0.2572(4) 0.020(2) Uani 1 1 d .
C51 C 0.7358(10) 0.8953(5) 0.2066(5) 0.020(2) Uani 1 1 d .
C52 C 0.9059(10) 0.8786(6) 0.2159(5) 0.031(3) Uani 1 1 d .
H52A H 0.9837 0.9287 0.2320 0.047 Uiso 1 1 calc R
H52B H 0.9402 0.8590 0.1763 0.047 Uiso 1 1 calc R
H52C H 0.9011 0.8377 0.2451 0.047 Uiso 1 1 calc R
C53 C 0.6712(11) 0.9012(5) 0.1463(5) 0.027(2) Uani 1 1 d .
H53 H 0.7345 0.8959 0.1120 0.032 Uiso 1 1 calc R
C54 C 0.5138(10) 0.9149(5) 0.1367(5) 0.023(2) Uani 1 1 d .
C55 C 0.4504(11) 0.9176(5) 0.0718(4) 0.025(2) Uani 1 1 d .
H55A H 0.3903 0.8633 0.0553 0.038 Uiso 1 1 calc R
H55B H 0.5414 0.9368 0.0460 0.038 Uiso 1 1 calc R
H55C H 0.3783 0.9544 0.0718 0.038 Uiso 1 1 calc R
C56 C 0.4267(10) 0.9259(5) 0.1884(4) 0.019(2) Uani 1 1 d .
H56 H 0.3229 0.9362 0.1823 0.023 Uiso 1 1 calc R
C57 C 0.4850(11) 0.9224(5) 0.2495(4) 0.020(2) Uani 1 1 d .
C58 C 0.3906(12) 0.9412(6) 0.3046(5) 0.036(3) Uani 1 1 d .
H58A H 0.2821 0.9443 0.2903 0.055 Uiso 1 1 calc R
H58B H 0.4475 0.9930 0.3265 0.055 Uiso 1 1 calc R
H58C H 0.3813 0.8984 0.3324 0.055 Uiso 1 1 calc R
N3 N 0.8047(9) 0.8973(4) 0.4125(3) 0.023(2) Uani 1 1 d .
N4 N 0.7166(8) 0.9126(4) 0.3206(3) 0.0188(18) Uani 1 1 d .

loop_
_atom_site_aniso_label
_atom_site_aniso_U_11
_atom_site_aniso_U_22
_atom_site_aniso_U_33
_atom_site_aniso_U_23
_atom_site_aniso_U_13
_atom_site_aniso_U_12
Rh1 0.0166(4) 0.0133(4) 0.0182(5) 0.0026(3) 0.0012(3) 0.0014(3)
Rh2 0.0138(3) 0.0143(4) 0.0141(4) 0.0023(3) 0.0003(3) 0.0028(3)
O1 0.019(3) 0.019(3) 0.037(4) 0.014(3) -0.002(3) 0.003(3)
O2 0.013(3) 0.020(3) 0.017(4) 0.007(3) -0.001(3) 0.008(2)
O3 0.031(3) 0.015(3) 0.018(4) 0.005(3) -0.001(3) 0.004(3)
O4 0.023(3) 0.017(3) 0.022(4) 0.003(3) 0.004(3) 0.006(3)
O5 0.016(3) 0.018(3) 0.026(4) 0.000(3) -0.001(3) 0.003(3)
O6 0.014(3) 0.020(3) 0.022(4) 0.005(3) -0.005(3) 0.002(2)
O7 0.024(3) 0.023(3) 0.022(4) 0.011(3) 0.000(3) 0.003(3)
O8 0.018(3) 0.021(3) 0.022(4) 0.003(3) 0.001(3) 0.005(3)
C1 0.023(5) 0.030(5) 0.016(6) 0.005(4) 0.007(4) 0.017(4)
C2 0.029(5) 0.032(5) 0.027(7) 0.013(5) -0.005(4) 0.012(4)
C3 0.012(4) 0.027(5) 0.014(6) 0.006(4) 0.002(4) 0.006(4)
C4 0.029(5) 0.038(6) 0.019(6) 0.001(5) 0.006(4) 0.018(4)
C5 0.015(4) 0.033(6) 0.008(6) -0.001(4) -0.004(4) 0.002(4)
C6 0.025(5) 0.037(6) 0.020(6) 0.005(4) 0.004(4) 0.003(4)
C7 0.020(5) 0.028(5) 0.017(6) -0.010(4) 0.002(4) 0.008(4)
C8 0.018(4) 0.033(5) 0.027(6) -0.001(5) -0.007(4) 0.007(4)
C9 0.014(4) 0.028(5) 0.018(6) 0.013(4) 0.000(4) 0.020(4)
C10 0.064(7) 0.016(5) 0.039(8) 0.015(5) -0.018(6) -0.002(5)
C11 0.072(7) 0.021(5) 0.020(7) 0.018(5) -0.007(6) 0.005(5)
C12 0.026(5) 0.011(4) 0.023(6) -0.002(4) -0.012(5) 0.003(4)
C13 0.021(5) 0.018(5) 0.027(6) 0.002(4) 0.003(4) -0.005(4)
C14 0.024(5) 0.025(5) 0.032(7) -0.004(5) 0.003(4) -0.005(4)
C15 0.010(4) 0.025(5) 0.027(6) 0.009(4) -0.005(4) 0.002(4)
C16 0.034(5) 0.010(4) 0.027(6) 0.002(4) 0.003(5) 0.001(4)
C17 0.020(4) 0.006(4) 0.041(7) 0.005(4) 0.007(4) 0.007(4)
C18 0.023(5) 0.017(5) 0.017(6) -0.003(4) -0.001(4) 0.006(4)
C19 0.018(4) 0.012(4) 0.027(6) -0.003(4) 0.000(4) -0.004(4)
C20 0.019(5) 0.037(6) 0.038(7) -0.004(5) -0.007(4) 0.009(4)
C21 0.016(4) 0.022(5) 0.017(6) -0.004(4) -0.003(4) 0.001(4)
C22 0.021(5) 0.024(5) 0.023(6) 0.009(4) -0.001(4) 0.000(4)
C23 0.026(5) 0.032(6) 0.040(7) 0.016(5) 0.003(5) 0.008(4)
C24 0.029(5) 0.016(5) 0.031(7) 0.012(4) 0.005(4) 0.002(4)
C25 0.025(5) 0.024(5) 0.013(6) 0.007(4) 0.008(4) 0.010(4)
C26 0.025(5) 0.017(5) 0.040(7) -0.002(4) -0.003(5) -0.002(4)
C27 0.011(4) 0.026(5) 0.028(7) 0.009(4) 0.004(4) 0.000(4)
C28 0.028(5) 0.013(4) 0.019(6) 0.006(4) 0.008(4) 0.008(4)
C29 0.034(5) 0.029(5) 0.032(7) -0.001(5) 0.010(5) 0.011(4)
N1 0.019(4) 0.006(3) 0.028(5) 0.004(3) 0.002(3) -0.004(3)
N2 0.039(5) 0.017(4) 0.017(5) -0.003(4) -0.011(4) 0.002(3)
Rh3 0.0159(3) 0.0128(4) 0.0176(5) 0.0018(3) 0.0002(3) 0.0008(3)
Rh4 0.0135(3) 0.0132(4) 0.0143(4) 0.0014(3) 0.0000(3) 0.0030(3)
O9 0.019(3) 0.013(3) 0.023(4) 0.000(3) -0.003(3) 0.002(2)
O10 0.017(3) 0.019(3) 0.018(4) 0.003(3) -0.001(3) 0.005(3)
O11 0.027(3) 0.011(3) 0.029(4) -0.004(3) 0.003(3) 0.001(3)
O12 0.024(3) 0.022(3) 0.013(4) 0.001(3) 0.003(3) 0.009(3)
O13 0.018(3) 0.015(3) 0.028(4) 0.004(3) -0.005(3) 0.004(3)
O14 0.019(3) 0.021(3) 0.013(4) 0.005(3) -0.005(3) 0.005(3)
O15 0.021(3) 0.018(3) 0.019(4) 0.002(3) 0.002(3) 0.003(3)
O16 0.026(3) 0.019(3) 0.016(4) 0.002(3) 0.001(3) 0.004(3)
C30 0.020(5) 0.031(6) 0.015(6) 0.006(4) 0.002(4) 0.016(4)
C31 0.022(5) 0.031(5) 0.037(7) 0.000(5) -0.004(5) 0.011(4)
C32 0.007(4) 0.031(5) 0.019(6) -0.001(4) -0.001(4) 0.009(4)
C33 0.028(5) 0.046(6) 0.011(6) 0.003(5) 0.011(4) 0.008(4)
C34 0.017(4) 0.031(5) 0.016(6) 0.003(4) -0.001(4) 0.010(4)
C35 0.031(5) 0.041(6) 0.016(6) 0.005(5) 0.001(4) 0.007(4)
C36 0.017(4) 0.028(5) 0.011(6) 0.006(4) 0.007(4) 0.011(4)
C37 0.019(4) 0.031(5) 0.023(6) 0.006(4) -0.002(4) 0.010(4)
C38 0.010(4) 0.027(5) 0.009(5) -0.007(4) 0.001(4) 0.008(4)
C39 0.062(7) 0.010(5) 0.031(7) 0.007(4) -0.021(5) -0.015(5)
C40 0.058(7) 0.022(5) 0.034(7) 0.008(5) -0.024(6) -0.013(5)
C41 0.026(5) 0.006(4) 0.006(5) 0.003(4) -0.009(4) 0.000(4)
C42 0.020(5) 0.013(4) 0.027(7) -0.009(4) -0.008(4) -0.001(4)
C43 0.026(5) 0.036(6) 0.022(6) -0.007(5) 0.006(4) 0.001(4)
C44 0.021(5) 0.013(4) 0.024(6) -0.001(4) -0.004(4) 0.007(4)
C45 0.014(4) 0.027(5) 0.012(6) -0.012(4) -0.002(4) 0.002(4)
C46 0.033(5) 0.016(5) 0.036(7) 0.004(4) 0.003(5) 0.002(4)
C47 0.030(5) 0.024(5) 0.019(6) 0.002(4) 0.002(4) -0.001(4)
C48 0.028(5) 0.017(5) 0.022(6) -0.009(4) -0.009(5) 0.009(4)
C49 0.027(5) 0.025(5) 0.042(7) -0.007(5) -0.015(5) 0.009(4)
C50 0.029(5) 0.017(5) 0.012(6) 0.008(4) -0.005(4) 0.001(4)
C51 0.019(4) 0.015(5) 0.029(7) 0.008(4) -0.005(4) 0.006(4)
C52 0.027(5) 0.030(5) 0.042(7) 0.023(5) 0.004(5) 0.009(4)
C53 0.035(5) 0.028(5) 0.019(6) 0.008(4) 0.014(5) 0.008(4)
C54 0.013(4) 0.010(4) 0.044(7) 0.007(4) -0.001(5) -0.004(4)
C55 0.028(5) 0.012(4) 0.036(7) 0.009(4) 0.005(5) 0.004(4)
C56 0.020(4) 0.015(4) 0.022(6) 0.007(4) -0.006(4) 0.000(4)
C57 0.035(5) 0.014(4) 0.011(6) 0.006(4) 0.007(4) 0.006(4)
C58 0.038(6) 0.029(6) 0.040(8) 0.011(5) 0.004(5) 0.003(5)
N3 0.037(4) 0.009(4) 0.017(5) 0.009(3) -0.008(4) -0.006(3)
N4 0.031(4) 0.008(4) 0.017(5) 0.006(3) 0.000(3) 0.001(3)

loop_
_atom_type_symbol
_atom_type_description
_atom_type_scat_dispersion_real
_atom_type_scat_dispersion_imag
_atom_type_scat_source
C C 0.0033 0.0016 'International Tables Vol C Tables 4.2.6.8 and 6.1.1.4'
H H 0.0000 0.0000 'International Tables Vol C Tables 4.2.6.8 and 6.1.1.4'
N N 0.0061 0.0033 'International Tables Vol C Tables 4.2.6.8 and 6.1.1.4'
O O 0.0106 0.0060 'International Tables Vol C Tables 4.2.6.8 and 6.1.1.4'
Rh Rh -1.1178 0.9187 'International Tables Vol C Tables 4.2.6.8 and 6.1.1.4'

loop_
_geom_angle_atom_site_label_1
_geom_angle_atom_site_label_2
_geom_angle_atom_site_label_3
_geom_angle
O3 Rh1 O1 89.9(2)
O3 Rh1 O7 176.4(2)
O1 Rh1 O7 90.2(2)
O3 Rh1 O5 89.7(2)
O1 Rh1 O5 175.7(2)
O7 Rh1 O5 90.0(2)
O3 Rh1 Rh2 88.57(15)
O1 Rh1 Rh2 88.06(15)
O7 Rh1 Rh2 87.85(15)
O5 Rh1 Rh2 87.68(15)
O8 Rh2 O4 173.8(2)
O8 Rh2 O2 92.1(2)
O4 Rh2 O2 88.2(2)
O8 Rh2 O6 88.7(2)
O4 Rh2 O6 90.4(2)
O2 Rh2 O6 174.9(2)
O8 Rh2 C9 92.2(3)
O4 Rh2 C9 93.9(3)
O2 Rh2 C9 92.6(3)
O6 Rh2 C9 92.3(3)
O8 Rh2 Rh1 87.51(15)
O4 Rh2 Rh1 86.35(15)
O2 Rh2 Rh1 87.40(15)
O6 Rh2 Rh1 87.64(15)
C9 Rh2 Rh1 179.7(3)
C1 O1 Rh1 119.1(6)
C1 O2 Rh2 119.7(5)
C3 O3 Rh1 119.0(5)
C3 O4 Rh2 121.4(6)
C7 O5 Rh1 118.9(5)
C7 O6 Rh2 118.9(6)
C5 O7 Rh1 118.7(6)
C5 O8 Rh2 119.2(5)
O1 C1 O2 125.7(8)
O1 C1 C2 116.9(8)
O2 C1 C2 117.5(7)
O4 C3 O3 124.6(8)
O4 C3 C4 118.1(8)
O3 C3 C4 117.3(8)
O7 C5 O8 126.6(8)
O7 C5 C6 118.1(8)
O8 C5 C6 115.3(8)
O5 C7 O6 126.8(8)
O5 C7 C8 117.3(7)
O6 C7 C8 115.8(8)
N1 C9 N2 100.7(7)
N1 C9 Rh2 132.3(7)
N2 C9 Rh2 127.0(6)
C11 C10 N1 106.0(8)
C10 C11 N2 105.3(8)
C13 C12 C19 121.6(8)
C13 C12 N1 118.0(8)
C19 C12 N1 119.5(8)
C12 C13 C15 117.7(9)
C12 C13 C14 121.4(9)
C15 C13 C14 120.8(8)
C16 C15 C13 121.9(8)
C15 C16 C18 117.9(9)
C15 C16 C17 120.4(9)
C18 C16 C17 121.7(9)
C19 C18 C16 122.5(9)
C18 C19 C12 118.3(8)
C18 C19 C20 122.0(9)
C12 C19 C20 119.7(8)
C22 C21 C28 123.6(8)
C22 C21 N2 119.9(8)
C28 C21 N2 116.2(8)
C21 C22 C24 117.8(8)
C21 C22 C23 121.0(8)
C24 C22 C23 121.2(9)
C25 C24 C22 121.3(9)
C27 C25 C24 118.7(8)
C27 C25 C26 121.2(8)
C24 C25 C26 120.0(8)
C25 C27 C28 122.5(8)
C21 C28 C27 115.9(8)
C21 C28 C29 123.2(8)
C27 C28 C29 120.9(8)
C9 N1 C10 114.3(8)
C9 N1 C12 127.7(7)
C10 N1 C12 117.9(7)
C11 N2 C9 113.7(7)
C11 N2 C21 120.5(8)
C9 N2 C21 125.8(7)
O9 Rh3 O15 90.1(2)
O9 Rh3 O11 90.0(2)
O15 Rh3 O11 175.9(2)
O9 Rh3 O13 176.2(2)
O15 Rh3 O13 89.7(2)
O11 Rh3 O13 90.0(2)
O9 Rh3 Rh4 88.44(14)
O15 Rh3 Rh4 88.00(15)
O11 Rh3 Rh4 87.92(14)
O13 Rh3 Rh4 87.72(15)
O12 Rh4 O16 174.6(2)
O12 Rh4 O14 91.6(2)
O16 Rh4 O14 89.1(2)
O12 Rh4 O10 88.1(2)
O16 Rh4 O10 90.6(2)
O14 Rh4 O10 174.2(2)
O12 Rh4 C38 92.2(3)
O16 Rh4 C38 93.2(3)
O14 Rh4 C38 93.1(3)
O10 Rh4 C38 92.6(3)
O12 Rh4 Rh3 87.60(15)
O16 Rh4 Rh3 87.07(15)
O14 Rh4 Rh3 87.53(14)
O10 Rh4 Rh3 86.71(15)
C38 Rh4 Rh3 179.3(2)
C30 O9 Rh3 118.5(6)
C30 O10 Rh4 120.8(5)
C34 O11 Rh3 118.8(5)
C34 O12 Rh4 120.0(6)
C36 O13 Rh3 118.9(5)
C36 O14 Rh4 119.3(6)
C32 O15 Rh3 119.1(5)
C32 O16 Rh4 120.6(5)
O10 C30 O9 125.4(8)
O10 C30 C31 117.0(7)
O9 C30 C31 117.6(8)
O15 C32 O16 125.2(8)
O15 C32 C33 117.3(8)
O16 C32 C33 117.5(8)
O12 C34 O11 125.6(8)
O12 C34 C35 118.3(8)
O11 C34 C35 116.1(8)
O13 C36 O14 126.5(8)
O13 C36 C37 117.2(7)
O14 C36 C37 116.4(8)
N4 C38 N3 104.6(7)
N4 C38 Rh4 130.2(6)
N3 C38 Rh4 125.3(6)
C40 C39 N3 108.6(7)
C39 C40 N4 104.4(8)
C42 C41 C48 122.0(8)
C42 C41 N3 120.8(8)
C48 C41 N3 117.0(8)
C41 C42 C44 117.3(8)
C41 C42 C43 120.6(9)
C44 C42 C43 122.0(8)
C45 C44 C42 123.7(9)
C44 C45 C47 117.0(9)
C44 C45 C46 121.9(9)
C47 C45 C46 121.0(8)
C45 C47 C48 122.5(9)
C47 C48 C41 117.4(9)
C47 C48 C49 120.1(9)
C41 C48 C49 122.5(9)
C51 C50 C57 121.5(8)
C51 C50 N4 119.1(8)
C57 C50 N4 118.2(8)
C50 C51 C53 118.5(8)
C50 C51 C52 120.9(8)
C53 C51 C52 120.6(9)
C54 C53 C51 121.5(9)
C56 C54 C53 117.8(9)
C56 C54 C55 123.3(8)
C53 C54 C55 118.9(9)
C54 C56 C57 123.5(9)
C56 C57 C50 117.0(8)
C56 C57 C58 121.3(9)
C50 C57 C58 121.6(8)
C38 N3 C41 129.4(7)
C38 N3 C39 109.3(7)
C41 N3 C39 121.2(7)
C38 N4 C40 113.1(7)
C38 N4 C50 129.8(6)
C40 N4 C50 117.0(7)

loop_
_geom_bond_atom_site_label_1
_geom_bond_atom_site_label_2
_geom_bond_distance
Rh1 O3 2.026(6)
Rh1 O1 2.037(6)
Rh1 O7 2.042(6)
Rh1 O5 2.043(6)
Rh1 Rh2 2.4310(9)
Rh2 O8 2.025(6)
Rh2 O4 2.036(6)
Rh2 O2 2.038(5)
Rh2 O6 2.040(5)
Rh2 C9 2.102(8)
O1 C1 1.275(9)
O2 C1 1.276(10)
O3 C3 1.281(10)
O4 C3 1.262(10)
O5 C7 1.261(10)
O6 C7 1.271(9)
O7 C5 1.251(10)
O8 C5 1.287(10)
C1 C2 1.488(12)
C3 C4 1.501(12)
C5 C6 1.530(12)
C7 C8 1.517(11)
C9 N1 1.347(10)
C9 N2 1.374(11)
C10 C11 1.355(13)
C10 N1 1.371(11)
C11 N2 1.374(11)
C12 C13 1.397(12)
C12 C19 1.398(13)
C12 N1 1.460(11)
C13 C15 1.404(12)
C13 C14 1.500(13)
C15 C16 1.385(13)
C16 C18 1.397(12)
C16 C17 1.471(13)
C18 C19 1.372(12)
C19 C20 1.522(12)
C21 C22 1.367(13)
C21 C28 1.396(12)
C21 N2 1.481(10)
C22 C24 1.399(12)
C22 C23 1.516(12)
C24 C25 1.383(12)
C25 C27 1.375(13)
C25 C26 1.495(12)
C27 C28 1.405(11)
C28 C29 1.496(13)
Rh3 O9 2.036(6)
Rh3 O15 2.037(6)
Rh3 O11 2.038(6)
Rh3 O13 2.042(6)
Rh3 Rh4 2.4329(8)
Rh4 O12 2.024(6)
Rh4 O16 2.028(6)
Rh4 O14 2.035(5)
Rh4 O10 2.035(6)
Rh4 C38 2.130(8)
O9 C30 1.279(9)
O10 C30 1.267(10)
O11 C34 1.283(10)
O12 C34 1.274(10)
O13 C36 1.263(10)
O14 C36 1.274(9)
O15 C32 1.271(10)
O16 C32 1.273(10)
C30 C31 1.501(12)
C32 C33 1.494(12)
C34 C35 1.487(13)
C36 C37 1.508(11)
C38 N4 1.332(11)
C38 N3 1.364(10)
C39 C40 1.333(13)
C39 N3 1.411(10)
C40 N4 1.408(10)
C41 C42 1.384(12)
C41 C48 1.402(13)
C41 N3 1.404(11)
C42 C44 1.396(13)
C42 C43 1.511(13)
C44 C45 1.374(12)
C45 C47 1.394(13)
C45 C46 1.483(13)
C47 C48 1.400(13)
C48 C49 1.495(12)
C50 C51 1.378(13)
C50 C57 1.414(12)
C50 N4 1.459(11)
C51 C53 1.402(12)
C51 C52 1.520(12)
C53 C54 1.398(12)
C54 C56 1.366(13)
C54 C55 1.478(13)
C56 C57 1.391(12)
C57 C58 1.492(13)
